data_7715871
loop_
_publ_author_name
'Mortensen, Sabina Svava'
'Nielsen, Villads R. M.'
'S&#xf8;rensen, Thomas Just'

_publ_section_title
;
 Contrasting impact of coordination polyhedra and site symmetry on the
 electronic energy levels in nine-coordinated Eu(III) and Sm(III) crystals
 structures determined from single crystal luminescence spectra.
;
_journal_issue 24
_journal_name_full 'Dalton transactions (Cambridge, England : 2003)'
_journal_page_first 10079
_journal_page_last 10092
_journal_paper_doi 10.1039/d4dt00157e
_journal_volume 53
_journal_year 2024
_chemical_formula_moiety 'C16 H28 Eu N4 Na O10, 3(H2 O)'
_chemical_formula_sum 'C16 H34 Eu N4 Na O13'
_chemical_formula_weight 665.42
_space_group_crystal_system triclinic
_space_group_IT_number 2
_space_group_name_Hall '-P 1'
_space_group_name_H-M_alt 'P -1'
_atom_sites_solution_hydrogens mixed
_atom_sites_solution_primary dual
_audit_creation_date 2024-04-23
_audit_creation_method
;
Olex2 1.5
(compiled 2023.08.24 svn.re1ec1418 for OlexSys, GUI svn.r6817)
;
_audit_update_record
;
2024-04-23 deposited with the CCDC.	2024-04-29 downloaded from the CCDC.
;
_cell_angle_alpha 82.982(2)
_cell_angle_beta 85.085(2)
_cell_angle_gamma 81.209(3)
_cell_formula_units_Z 2
_cell_length_a 8.6270(5)
_cell_length_b 9.1258(6)
_cell_length_c 15.6209(9)
_cell_measurement_reflns_used 9924
_cell_measurement_temperature 100
_cell_measurement_theta_max 30.44
_cell_measurement_theta_min 2.39
_cell_volume 1203.44(13)
_computing_cell_refinement 'SAINT V8.40A (Bruker, 2019)'
_computing_data_reduction 'SAINT V8.40A (Bruker, 2019)'
_computing_molecular_graphics 'Olex2 1.5 (Dolomanov et al., 2009)'
_computing_publication_material 'Olex2 1.5 (Dolomanov et al., 2009)'
_computing_structure_refinement 'SHELXL 2018/3 (Sheldrick, 2015)'
_computing_structure_solution 'SHELXT 2018/2 (Sheldrick, 2018)'
_diffrn_ambient_temperature 100
_diffrn_measured_fraction_theta_full 1.000
_diffrn_measured_fraction_theta_max 1.000
_diffrn_measurement_device_type 'Bruker D8 Venture'
_diffrn_measurement_method '\f and \w scans'
_diffrn_radiation_type MoK\a
_diffrn_radiation_wavelength 0.71073
_diffrn_reflns_av_R_equivalents 0.0667
_diffrn_reflns_av_unetI/netI 0.0401
_diffrn_reflns_Laue_measured_fraction_full 1.000
_diffrn_reflns_Laue_measured_fraction_max 1.000
_diffrn_reflns_limit_h_max 12
_diffrn_reflns_limit_h_min -12
_diffrn_reflns_limit_k_max 13
_diffrn_reflns_limit_k_min -13
_diffrn_reflns_limit_l_max 22
_diffrn_reflns_limit_l_min -22
_diffrn_reflns_number 57415
_diffrn_reflns_point_group_measured_fraction_full 1.000
_diffrn_reflns_point_group_measured_fraction_max 1.000
_diffrn_reflns_theta_full 25.242
_diffrn_reflns_theta_max 30.506
_diffrn_reflns_theta_min 2.272
_diffrn_source_current 1.0
_diffrn_source_power 0.05
_diffrn_source_voltage 50.0
_diffrn_standards_number 0
_exptl_absorpt_coefficient_mu 2.696
_exptl_absorpt_correction_T_max 0.7461
_exptl_absorpt_correction_T_min 0.6424
_exptl_absorpt_correction_type multi-scan
_exptl_absorpt_process_details
;
SADABS-2016/2 (Bruker,2016/2) was used for absorption correction.
wR2(int) was 0.1158 before and 0.0616 after correction.
The Ratio of minimum to maximum transmission is 0.8610.
The \l/2 correction factor is Not present.
;
_exptl_crystal_colour 'clear light colourless'
_exptl_crystal_colour_lustre clear
_exptl_crystal_colour_modifier light
_exptl_crystal_colour_primary colourless
_exptl_crystal_density_diffrn 1.836
_exptl_crystal_description prism
_exptl_crystal_F_000 672
_exptl_crystal_preparation Luminescent
_exptl_crystal_size_max 0.205
_exptl_crystal_size_mid 0.14
_exptl_crystal_size_min 0.06
_refine_diff_density_max 0.917
_refine_diff_density_min -0.945
_refine_diff_density_rms 0.129
_refine_ls_extinction_method none
_refine_ls_goodness_of_fit_ref 1.048
_refine_ls_hydrogen_treatment mixed
_refine_ls_matrix_type full
_refine_ls_number_parameters 342
_refine_ls_number_reflns 7345
_refine_ls_number_restraints 2
_refine_ls_restrained_S_all 1.048
_refine_ls_R_factor_all 0.0341
_refine_ls_R_factor_gt 0.0250
_refine_ls_shift/su_max 0.001
_refine_ls_shift/su_mean 0.000
_refine_ls_structure_factor_coef Fsqd
_refine_ls_weighting_details 'w=1/[\s^2^(Fo^2^)+(0.0186P)^2^+0.6940P] where P=(Fo^2^+2Fc^2^)/3'
_refine_ls_weighting_scheme calc
_refine_ls_wR_factor_gt 0.0467
_refine_ls_wR_factor_ref 0.0488
_reflns_Friedel_coverage 0.000
_reflns_number_gt 6502
_reflns_number_total 7345
_reflns_threshold_expression 'I > 2\s(I)'
_cod_data_source_file d4dt00157e2.cif
_cod_data_source_block mo_d8v5281_0m
_cod_depositor_comments 'Adding full bibliography for 7715871--7715877.cif.'
_cod_database_code 7715871
_shelx_shelxl_version_number 2018/3
_shelx_space_group_comment
;
The symmetry employed for this shelxl refinement is uniquely defined
by the following loop, which should always be used as a source of
symmetry information in preference to the above space-group names.
They are only intended as comments.
;
_shelx_estimated_absorpt_t_max 0.855
_shelx_estimated_absorpt_t_min 0.608
_olex2_refinement_description
;
1. Fixed Uiso
 At 1.2 times of:
  All C(H,H) groups
 At 1.5 times of:
  All O(H) groups, All O(H,H) groups
2. Restrained distances
 O9-H9D
 0.85 with sigma of 0.02
 O11-H11B
 0.85 with sigma of 0.0002
3.a Free rotating group:
 O9(H9C), O5(H5A), O3(H3C,H3D)
3.b Rotating group:
 O10(H10A,H10B)
3.c Secondary CH2 refined with riding coordinates:
 C4(H4A,H4B), C6(H6A,H6B), C8(H8A,H8B), C10(H10C,H10D), C12(H12A,H12B), C2(H2A,
 H2B), C9(H9A,H9B), C11(H11C,H11D), C3(H3A,H3B), C13(H13A,H13B), C7(H7A,H7B),
 C15(H15A,H15B)
;
_olex2_submission_special_instructions 'No special instructions were received'

loop_
_space_group_symop_operation_xyz
'x, y, z'
'-x, -y, -z'

loop_
_atom_site_label
_atom_site_type_symbol
_atom_site_fract_x
_atom_site_fract_y
_atom_site_fract_z
_atom_site_U_iso_or_equiv
_atom_site_adp_type
_atom_site_occupancy
_atom_site_site_symmetry_order
_atom_site_calc_flag
_atom_site_refinement_flags_posn
_atom_site_refinement_flags_adp
_atom_site_refinement_flags_occupancy
_atom_site_disorder_assembly
_atom_site_disorder_group
Eu1 Eu 0.40872(2) 0.74956(2) 0.19292(2) 0.00596(3) Uani 1 1 d . . . . .
Na1 Na 0.63079(10) 0.17571(10) 0.10004(5) 0.01333(18) Uani 1 1 d . . . . .
O1 O 0.19468(17) 1.01768(17) -0.03671(9) 0.0106(3) Uani 1 1 d . . . . .
O4 O 0.39645(18) 0.33027(17) 0.07363(10) 0.0124(3) Uani 1 1 d . . . . .
O6 O 0.75955(18) 0.53018(18) 0.37941(10) 0.0141(3) Uani 1 1 d . . . . .
O8 O 0.46410(17) 0.51619(16) 0.13552(9) 0.0098(3) Uani 1 1 d . . . . .
O10 O 0.64081(17) 0.74427(17) 0.08958(9) 0.0109(3) Uani 1 1 d . . . . .
H10A H 0.617205 0.721361 0.041653 0.016 Uiso 1 1 d R U . . .
H10B H 0.664505 0.831966 0.077817 0.016 Uiso 1 1 d R U . . .
O12 O 0.31315(17) 0.83853(17) 0.05453(9) 0.0102(3) Uani 1 1 d . . . . .
O13 O 0.63196(17) 0.67148(17) 0.27403(9) 0.0109(3) Uani 1 1 d . . . . .
O7 O 0.49273(17) 0.98548(17) 0.19055(9) 0.0102(3) Uani 1 1 d . . . . .
O2 O 0.61515(19) 1.13353(18) 0.25579(10) 0.0146(3) Uani 1 1 d . . . . .
O9 O 1.0249(2) 0.7183(2) 0.57791(11) 0.0192(4) Uani 1 1 d DG . . . .
H9C H 1.096502 0.644222 0.587208 0.029 Uiso 1 1 d G U . . .
O5 O 1.2063(2) 0.9282(2) 0.59861(12) 0.0213(4) Uani 1 1 d G . . . .
H5A H 1.181838 1.022351 0.589543 0.032 Uiso 1 1 d G U . . .
O11 O 0.7747(2) 0.3737(2) 0.11682(14) 0.0274(4) Uani 1 1 d D . . . .
N1 N 0.1553(2) 0.62199(19) 0.17900(11) 0.0079(3) Uani 1 1 d . . . . .
N4 N 0.1489(2) 0.94599(19) 0.19757(11) 0.0084(3) Uani 1 1 d . . . . .
N2 N 0.3543(2) 0.8657(2) 0.34443(11) 0.0086(3) Uani 1 1 d . . . . .
N3 N 0.3632(2) 0.5446(2) 0.32438(11) 0.0083(3) Uani 1 1 d . . . . .
O3 O 0.8735(3) 0.7692(2) 0.42958(13) 0.0292(4) Uani 1 1 d G . . . .
H3C H 0.899909 0.739987 0.480711 0.044 Uiso 1 1 d G U . . .
H3D H 0.823806 0.701856 0.417012 0.044 Uiso 1 1 d G U . . .
C1 C 0.3643(2) 0.4509(2) 0.10511(13) 0.0089(4) Uani 1 1 d . . . . .
C4 C 0.1486(3) 1.0433(2) 0.26737(13) 0.0105(4) Uani 1 1 d . . . . .
H4A H 0.042147 1.100047 0.276114 0.013 Uiso 1 1 calc R U . . .
H4B H 0.222663 1.115932 0.249415 0.013 Uiso 1 1 calc R U . . .
C6 C 0.2597(2) 0.4414(2) 0.30217(14) 0.0099(4) Uani 1 1 d . . . . .
H6A H 0.225753 0.380647 0.355403 0.012 Uiso 1 1 calc R U . . .
H6B H 0.319225 0.372870 0.262569 0.012 Uiso 1 1 calc R U . . .
C8 C 0.0180(2) 0.7376(2) 0.15899(14) 0.0100(4) Uani 1 1 d . . . . .
H8A H -0.079823 0.692026 0.170527 0.012 Uiso 1 1 calc R U . . .
H8B H 0.026597 0.775433 0.096871 0.012 Uiso 1 1 calc R U . . .
C10 C 0.1447(2) 1.0404(2) 0.11352(13) 0.0097(4) Uani 1 1 d . . . . .
H10C H 0.198944 1.127262 0.117222 0.012 Uiso 1 1 calc R U . . .
H10D H 0.033858 1.078639 0.102192 0.012 Uiso 1 1 calc R U . . .
C12 C 0.1956(2) 0.5293(2) 0.10674(13) 0.0106(4) Uani 1 1 d . . . . .
H12A H 0.179263 0.593350 0.051453 0.013 Uiso 1 1 calc R U . . .
H12B H 0.123676 0.453470 0.111604 0.013 Uiso 1 1 calc R U . . .
C14 C 0.6474(2) 0.5614(2) 0.33193(13) 0.0091(4) Uani 1 1 d . . . . .
C16 C 0.2210(2) 0.9591(2) 0.03825(13) 0.0084(4) Uani 1 1 d . . . . .
C2 C 0.1156(2) 0.5261(2) 0.25930(13) 0.0109(4) Uani 1 1 d . . . . .
H2A H 0.049806 0.453576 0.245314 0.013 Uiso 1 1 calc R U . . .
H2B H 0.052774 0.589247 0.300717 0.013 Uiso 1 1 calc R U . . .
C9 C 0.2927(3) 0.6143(2) 0.40260(13) 0.0109(4) Uani 1 1 d . . . . .
H9A H 0.302720 0.538370 0.453571 0.013 Uiso 1 1 calc R U . . .
H9B H 0.179238 0.647532 0.395953 0.013 Uiso 1 1 calc R U . . .
C5 C 0.5311(2) 1.0339(2) 0.25778(13) 0.0098(4) Uani 1 1 d . . . . .
C11 C 0.1953(2) 0.9540(2) 0.35199(13) 0.0109(4) Uani 1 1 d . . . . .
H11C H 0.192787 1.023040 0.396437 0.013 Uiso 1 1 calc R U . . .
H11D H 0.117509 0.885498 0.371535 0.013 Uiso 1 1 calc R U . . .
C3 C 0.3687(3) 0.7460(2) 0.41885(13) 0.0103(4) Uani 1 1 d . . . . .
H3A H 0.317899 0.786741 0.471912 0.012 Uiso 1 1 calc R U . . .
H3B H 0.481259 0.712667 0.428199 0.012 Uiso 1 1 calc R U . . .
C13 C 0.5202(2) 0.4601(2) 0.34244(14) 0.0110(4) Uani 1 1 d . . . . .
H13A H 0.547634 0.382374 0.302483 0.013 Uiso 1 1 calc R U . . .
H13B H 0.516167 0.409528 0.402213 0.013 Uiso 1 1 calc R U . . .
C7 C 0.4762(3) 0.9616(2) 0.34603(13) 0.0113(4) Uani 1 1 d . . . . .
H7A H 0.568264 0.901065 0.373060 0.014 Uiso 1 1 calc R U . . .
H7B H 0.435147 1.041332 0.383124 0.014 Uiso 1 1 calc R U . . .
C15 C 0.0087(2) 0.8667(2) 0.21269(14) 0.0105(4) Uani 1 1 d . . . . .
H15A H -0.086351 0.938744 0.199117 0.013 Uiso 1 1 calc R U . . .
H15B H -0.002861 0.828554 0.274674 0.013 Uiso 1 1 calc R U . . .
H9D H 1.069(4) 0.790(3) 0.583(2) 0.045(11) Uiso 1 1 d D . . . .
H5B H 1.250(4) 0.908(4) 0.637(2) 0.044(11) Uiso 1 1 d . . . . .
H11A H 0.698(5) 0.437(5) 0.122(2) 0.060(12) Uiso 1 1 d . . . . .
H11B H 0.8133(15) 0.350(4) 0.1657(4) 0.094(18) Uiso 1 1 d D . . . .

loop_
_atom_site_aniso_label
_atom_site_aniso_U_11
_atom_site_aniso_U_22
_atom_site_aniso_U_33
_atom_site_aniso_U_23
_atom_site_aniso_U_13
_atom_site_aniso_U_12
Eu1 0.00676(5) 0.00660(5) 0.00450(5) -0.00069(3) -0.00114(3) -0.00043(3)
Na1 0.0136(4) 0.0141(5) 0.0112(4) -0.0009(3) 0.0007(3) 0.0001(3)
O1 0.0127(7) 0.0123(8) 0.0064(7) 0.0015(6) -0.0027(6) -0.0014(6)
O4 0.0156(8) 0.0107(8) 0.0116(7) -0.0053(6) -0.0025(6) 0.0003(6)
O6 0.0131(8) 0.0154(8) 0.0139(8) 0.0011(6) -0.0073(6) -0.0005(6)
O8 0.0091(7) 0.0090(7) 0.0118(7) -0.0033(6) -0.0012(6) -0.0010(6)
O10 0.0131(7) 0.0128(8) 0.0077(7) -0.0017(6) -0.0004(6) -0.0046(6)
O12 0.0113(7) 0.0111(8) 0.0075(7) -0.0008(6) -0.0018(5) 0.0011(6)
O13 0.0113(7) 0.0127(8) 0.0081(7) 0.0014(6) -0.0023(6) -0.0008(6)
O7 0.0143(7) 0.0102(7) 0.0066(7) -0.0011(5) -0.0022(6) -0.0026(6)
O2 0.0203(8) 0.0134(8) 0.0117(8) -0.0009(6) -0.0035(6) -0.0068(6)
O9 0.0155(8) 0.0165(9) 0.0236(9) 0.0017(7) -0.0024(7) 0.0016(7)
O5 0.0220(9) 0.0238(10) 0.0190(9) -0.0037(8) -0.0088(8) -0.0004(8)
O11 0.0182(9) 0.0259(11) 0.0392(12) -0.0121(9) 0.0056(8) -0.0038(8)
N1 0.0082(8) 0.0079(8) 0.0072(8) -0.0003(6) -0.0012(6) 0.0000(6)
N4 0.0115(8) 0.0082(9) 0.0056(8) -0.0014(6) -0.0002(6) -0.0010(7)
N2 0.0094(8) 0.0084(9) 0.0076(8) -0.0004(6) -0.0008(6) -0.0004(7)
N3 0.0088(8) 0.0096(9) 0.0067(8) -0.0020(6) -0.0008(6) -0.0005(7)
O3 0.0407(12) 0.0223(10) 0.0285(11) 0.0006(8) -0.0136(9) -0.0136(9)
C1 0.0118(10) 0.0096(10) 0.0054(9) 0.0008(7) -0.0016(7) -0.0024(8)
C4 0.0127(10) 0.0093(10) 0.0089(10) -0.0034(8) -0.0013(8) 0.0020(8)
C6 0.0098(9) 0.0096(10) 0.0105(10) 0.0013(8) -0.0019(8) -0.0032(8)
C8 0.0064(9) 0.0114(10) 0.0120(10) -0.0013(8) -0.0020(7) -0.0001(8)
C10 0.0120(10) 0.0087(10) 0.0076(10) 0.0006(7) -0.0020(7) 0.0004(8)
C12 0.0108(10) 0.0115(10) 0.0108(10) -0.0040(8) -0.0030(8) -0.0020(8)
C14 0.0095(9) 0.0108(10) 0.0069(9) -0.0039(8) 0.0001(7) 0.0006(8)
C16 0.0066(9) 0.0104(10) 0.0091(10) -0.0009(8) -0.0013(7) -0.0034(8)
C2 0.0083(9) 0.0133(11) 0.0112(10) -0.0007(8) 0.0005(8) -0.0034(8)
C9 0.0140(10) 0.0112(10) 0.0070(10) -0.0010(8) 0.0019(8) -0.0014(8)
C5 0.0118(10) 0.0078(10) 0.0094(10) -0.0009(7) -0.0013(8) 0.0007(8)
C11 0.0116(10) 0.0123(11) 0.0078(10) -0.0030(8) 0.0003(8) 0.0019(8)
C3 0.0128(10) 0.0122(11) 0.0053(9) 0.0008(8) -0.0011(7) -0.0014(8)
C13 0.0131(10) 0.0090(10) 0.0102(10) 0.0009(8) -0.0039(8) 0.0002(8)
C7 0.0141(10) 0.0126(11) 0.0083(10) -0.0028(8) -0.0024(8) -0.0033(8)
C15 0.0072(9) 0.0120(11) 0.0114(10) -0.0009(8) 0.0004(7) 0.0009(8)

loop_
_atom_type_symbol
_atom_type_description
_atom_type_scat_dispersion_real
_atom_type_scat_dispersion_imag
_atom_type_scat_source
C C 0.0033 0.0016 'International Tables Vol C Tables 4.2.6.8 and 6.1.1.4'
H H 0.0000 0.0000 'International Tables Vol C Tables 4.2.6.8 and 6.1.1.4'
Eu Eu -0.1578 3.6682 'International Tables Vol C Tables 4.2.6.8 and 6.1.1.4'
N N 0.0061 0.0033 'International Tables Vol C Tables 4.2.6.8 and 6.1.1.4'
Na Na 0.0362 0.0249 'International Tables Vol C Tables 4.2.6.8 and 6.1.1.4'
O O 0.0106 0.0060 'International Tables Vol C Tables 4.2.6.8 and 6.1.1.4'

loop_
_exptl_crystal_face_index_h
_exptl_crystal_face_index_k
_exptl_crystal_face_index_l
_exptl_crystal_face_perp_dist
0.00 0.00 1.00 0.0530
0.00 0.00 -1.00 0.0670
0.00 -1.00 0.00 0.0890
0.00 1.00 0.00 0.0880
-1.00 0.00 0.00 0.0280
1.00 0.00 0.00 0.0300

loop_
_geom_angle_atom_site_label_1
_geom_angle_atom_site_label_2
_geom_angle_atom_site_label_3
_geom_angle
_geom_angle_site_symmetry_1
_geom_angle_site_symmetry_3
_geom_angle_publ_flag
O8 Eu1 O10 69.41(5) . . ?
O8 Eu1 O12 84.01(5) . . ?
O8 Eu1 N1 65.77(5) . . ?
O8 Eu1 N4 131.02(5) . . ?
O8 Eu1 N2 141.16(5) . . ?
O8 Eu1 N3 74.05(5) . . ?
O10 Eu1 N1 125.57(5) . . ?
O10 Eu1 N4 129.64(5) . . ?
O10 Eu1 N2 129.87(5) . . ?
O10 Eu1 N3 125.85(5) . . ?
O12 Eu1 O10 73.66(5) . . ?
O12 Eu1 N1 72.52(5) . . ?
O12 Eu1 N4 65.83(5) . . ?
O12 Eu1 N2 130.81(5) . . ?
O12 Eu1 N3 139.77(5) . . ?
O13 Eu1 O8 87.20(5) . . ?
O13 Eu1 O10 73.06(5) . . ?
O13 Eu1 O12 146.58(5) . . ?
O13 Eu1 O7 82.02(5) . . ?
O13 Eu1 N1 131.70(5) . . ?
O13 Eu1 N4 138.43(5) . . ?
O13 Eu1 N2 71.67(5) . . ?
O13 Eu1 N3 66.51(5) . . ?
O7 Eu1 O8 144.19(5) . . ?
O7 Eu1 O10 74.79(5) . . ?
O7 Eu1 O12 86.49(5) . . ?
O7 Eu1 N1 142.19(5) . . ?
O7 Eu1 N4 74.13(5) . . ?
O7 Eu1 N2 66.06(5) . . ?
O7 Eu1 N3 130.14(5) . . ?
N1 Eu1 N2 104.49(5) . . ?
N4 Eu1 N1 68.68(5) . . ?
N4 Eu1 N2 67.67(5) . . ?
N4 Eu1 N3 104.48(5) . . ?
N3 Eu1 N1 67.83(5) . . ?
N3 Eu1 N2 67.75(5) . . ?
O1 Na1 O12 54.67(5) 2_665 2_665 ?
O1 Na1 O7 90.18(6) 2_665 1_545 ?
O1 Na1 O2 111.73(6) 2_665 1_545 ?
O1 Na1 O11 108.79(7) 2_665 . ?
O1 Na1 C16 27.13(6) 2_665 2_665 ?
O1 Na1 C5 103.06(6) 2_665 1_545 ?
O1 Na1 H11A 125.8(9) 2_665 . ?
O4 Na1 O1 139.53(6) . 2_665 ?
O4 Na1 O12 90.29(6) . 2_665 ?
O4 Na1 O7 92.15(6) . 1_545 ?
O4 Na1 O2 102.00(6) . 1_545 ?
O4 Na1 O11 95.12(7) . . ?
O4 Na1 C16 115.68(7) . 2_665 ?
O4 Na1 C5 97.11(6) . 1_545 ?
O4 Na1 H11A 77.6(9) . . ?
O12 Na1 O7 120.51(6) 2_665 1_545 ?
O12 Na1 C16 27.54(6) 2_665 2_665 ?
O12 Na1 C5 146.81(7) 2_665 1_545 ?
O12 Na1 H11A 103.7(8) 2_665 . ?
O7 Na1 C16 106.51(6) 1_545 2_665 ?
O7 Na1 C5 27.38(5) 1_545 1_545 ?
O7 Na1 H11A 134.8(8) 1_545 . ?
O2 Na1 O12 166.38(7) 1_545 2_665 ?
O2 Na1 O7 53.94(5) 1_545 1_545 ?
O2 Na1 C16 138.86(7) 1_545 2_665 ?
O2 Na1 C5 26.59(6) 1_545 1_545 ?
O2 Na1 H11A 84.9(8) 1_545 . ?
O11 Na1 O12 99.29(7) . 2_665 ?
O11 Na1 O7 139.49(7) . 1_545 ?
O11 Na1 O2 85.58(7) . 1_545 ?
O11 Na1 C16 105.92(7) . 2_665 ?
O11 Na1 C5 112.11(7) . 1_545 ?
O11 Na1 H11A 18.1(9) . . ?
C16 Na1 C5 126.52(7) 2_665 1_545 ?
C16 Na1 H11A 117.7(8) 2_665 . ?
C5 Na1 H11A 109.5(8) 1_545 . ?
C16 O1 Na1 92.16(12) . 2_665 ?
C1 O4 Na1 120.54(14) . . ?
C1 O8 Eu1 125.49(13) . . ?
Eu1 O10 H10A 109.4 . . ?
Eu1 O10 H10B 109.4 . . ?
H10A O10 H10B 104.5 . . ?
Eu1 O12 Na1 143.45(7) . 2_665 ?
C16 O12 Eu1 124.48(13) . . ?
C16 O12 Na1 89.68(12) . 2_665 ?
C14 O13 Eu1 125.46(13) . . ?
Eu1 O7 Na1 144.04(7) . 1_565 ?
C5 O7 Eu1 123.07(13) . . ?
C5 O7 Na1 88.95(12) . 1_565 ?
C5 O2 Na1 93.09(13) . 1_565 ?
H9C O9 H9D 103.4 . . ?
H5A O5 H5B 110.8 . . ?
Na1 O11 H11A 96(3) . . ?
Na1 O11 H11B 105(3) . . ?
H11A O11 H11B 109(3) . . ?
C8 N1 Eu1 110.44(12) . . ?
C12 N1 Eu1 105.88(12) . . ?
C12 N1 C8 109.94(16) . . ?
C12 N1 C2 109.56(16) . . ?
C2 N1 Eu1 111.70(12) . . ?
C2 N1 C8 109.27(16) . . ?
C4 N4 Eu1 110.97(12) . . ?
C4 N4 C15 109.20(16) . . ?
C10 N4 Eu1 107.77(12) . . ?
C10 N4 C4 108.62(16) . . ?
C10 N4 C15 110.40(16) . . ?
C15 N4 Eu1 109.86(12) . . ?
C11 N2 Eu1 111.54(12) . . ?
C11 N2 C3 108.55(16) . . ?
C3 N2 Eu1 111.13(12) . . ?
C7 N2 Eu1 105.69(12) . . ?
C7 N2 C11 110.57(17) . . ?
C7 N2 C3 109.34(16) . . ?
C6 N3 Eu1 111.03(12) . . ?
C6 N3 C9 109.12(16) . . ?
C6 N3 C13 109.49(16) . . ?
C9 N3 Eu1 111.22(12) . . ?
C13 N3 Eu1 106.55(12) . . ?
C13 N3 C9 109.38(16) . . ?
H3C O3 H3D 104.5 . . ?
O4 C1 O8 124.44(19) . . ?
O4 C1 C12 118.90(18) . . ?
O8 C1 C12 116.65(18) . . ?
N4 C4 H4A 109.2 . . ?
N4 C4 H4B 109.2 . . ?
N4 C4 C11 111.94(17) . . ?
H4A C4 H4B 107.9 . . ?
C11 C4 H4A 109.2 . . ?
C11 C4 H4B 109.2 . . ?
N3 C6 H6A 109.4 . . ?
N3 C6 H6B 109.4 . . ?
N3 C6 C2 111.37(17) . . ?
H6A C6 H6B 108.0 . . ?
C2 C6 H6A 109.4 . . ?
C2 C6 H6B 109.4 . . ?
N1 C8 H8A 109.3 . . ?
N1 C8 H8B 109.3 . . ?
N1 C8 C15 111.57(17) . . ?
H8A C8 H8B 108.0 . . ?
C15 C8 H8A 109.3 . . ?
C15 C8 H8B 109.3 . . ?
N4 C10 H10C 108.9 . . ?
N4 C10 H10D 108.9 . . ?
N4 C10 C16 113.57(17) . . ?
H10C C10 H10D 107.7 . . ?
C16 C10 H10C 108.9 . . ?
C16 C10 H10D 108.9 . . ?
N1 C12 C1 112.88(17) . . ?
N1 C12 H12A 109.0 . . ?
N1 C12 H12B 109.0 . . ?
C1 C12 H12A 109.0 . . ?
C1 C12 H12B 109.0 . . ?
H12A C12 H12B 107.8 . . ?
O6 C14 Eu1 160.00(16) . . ?
O6 C14 O13 124.5(2) . . ?
O6 C14 C13 118.60(19) . . ?
O13 C14 Eu1 36.14(10) . . ?
O13 C14 C13 116.93(18) . . ?
C13 C14 Eu1 81.07(11) . . ?
O1 C16 Na1 60.71(11) . 2_665 ?
O1 C16 O12 123.48(19) . . ?
O1 C16 C10 118.21(18) . . ?
O12 C16 Na1 62.78(10) . 2_665 ?
O12 C16 C10 118.24(18) . . ?
C10 C16 Na1 176.84(15) . 2_665 ?
N1 C2 C6 113.18(16) . . ?
N1 C2 H2A 108.9 . . ?
N1 C2 H2B 108.9 . . ?
C6 C2 H2A 108.9 . . ?
C6 C2 H2B 108.9 . . ?
H2A C2 H2B 107.8 . . ?
N3 C9 H9A 109.0 . . ?
N3 C9 H9B 109.0 . . ?
N3 C9 C3 113.13(17) . . ?
H9A C9 H9B 107.8 . . ?
C3 C9 H9A 109.0 . . ?
C3 C9 H9B 109.0 . . ?
Na1 C5 Eu1 99.92(6) 1_565 . ?
O7 C5 Eu1 37.72(10) . . ?
O7 C5 Na1 63.67(11) . 1_565 ?
O7 C5 C7 118.29(19) . . ?
O2 C5 Eu1 156.19(15) . . ?
O2 C5 Na1 60.31(11) . 1_565 ?
O2 C5 O7 123.89(19) . . ?
O2 C5 C7 117.78(18) . . ?
C7 C5 Eu1 82.21(12) . . ?
C7 C5 Na1 177.76(15) . 1_565 ?
N2 C11 C4 112.61(16) . . ?
N2 C11 H11C 109.1 . . ?
N2 C11 H11D 109.1 . . ?
C4 C11 H11C 109.1 . . ?
C4 C11 H11D 109.1 . . ?
H11C C11 H11D 107.8 . . ?
N2 C3 C9 111.24(17) . . ?
N2 C3 H3A 109.4 . . ?
N2 C3 H3B 109.4 . . ?
C9 C3 H3A 109.4 . . ?
C9 C3 H3B 109.4 . . ?
H3A C3 H3B 108.0 . . ?
N3 C13 C14 111.89(17) . . ?
N3 C13 H13A 109.2 . . ?
N3 C13 H13B 109.2 . . ?
C14 C13 H13A 109.2 . . ?
C14 C13 H13B 109.2 . . ?
H13A C13 H13B 107.9 . . ?
N2 C7 C5 114.84(17) . . ?
N2 C7 H7A 108.6 . . ?
N2 C7 H7B 108.6 . . ?
C5 C7 H7A 108.6 . . ?
C5 C7 H7B 108.6 . . ?
H7A C7 H7B 107.5 . . ?
N4 C15 C8 113.33(16) . . ?
N4 C15 H15A 108.9 . . ?
N4 C15 H15B 108.9 . . ?
C8 C15 H15A 108.9 . . ?
C8 C15 H15B 108.9 . . ?
H15A C15 H15B 107.7 . . ?

loop_
_geom_bond_atom_site_label_1
_geom_bond_atom_site_label_2
_geom_bond_distance
_geom_bond_site_symmetry_2
_geom_bond_publ_flag
Eu1 O8 2.3770(14) . ?
Eu1 O10 2.4603(14) . ?
Eu1 O12 2.3843(14) . ?
Eu1 O13 2.3664(15) . ?
Eu1 O7 2.3696(15) . ?
Eu1 N1 2.6653(17) . ?
Eu1 N4 2.6491(17) . ?
Eu1 N2 2.6863(17) . ?
Eu1 N3 2.6491(17) . ?
Na1 O1 2.3916(17) 2_665 ?
Na1 O4 2.3186(17) . ?
Na1 O12 2.4368(16) 2_665 ?
Na1 O7 2.4849(17) 1_545 ?
Na1 O2 2.4116(17) 1_545 ?
Na1 O11 2.394(2) . ?
Na1 C16 2.740(2) 2_665 ?
Na1 C5 2.772(2) 1_545 ?
Na1 H11A 2.61(4) . ?
O1 C16 1.251(2) . ?
O4 C1 1.244(3) . ?
O6 C14 1.247(3) . ?
O8 C1 1.272(2) . ?
O10 H10A 0.8503 . ?
O10 H10B 0.8507 . ?
O12 C16 1.267(3) . ?
O13 C14 1.266(3) . ?
O7 C5 1.275(2) . ?
O2 C5 1.243(3) . ?
O9 H9C 0.8505 . ?
O9 H9D 0.820(18) . ?
O5 H5A 0.8499 . ?
O5 H5B 0.72(4) . ?
O11 H11A 0.82(4) . ?
O11 H11B 0.8500(2) . ?
N1 C8 1.488(3) . ?
N1 C12 1.479(3) . ?
N1 C2 1.485(3) . ?
N4 C4 1.487(3) . ?
N4 C10 1.480(3) . ?
N4 C15 1.490(3) . ?
N2 C11 1.484(3) . ?
N2 C3 1.494(3) . ?
N2 C7 1.471(3) . ?
N3 C6 1.481(3) . ?
N3 C9 1.487(3) . ?
N3 C13 1.484(3) . ?
O3 H3C 0.8495 . ?
O3 H3D 0.8511 . ?
C1 C12 1.519(3) . ?
C4 H4A 0.9900 . ?
C4 H4B 0.9900 . ?
C4 C11 1.517(3) . ?
C6 H6A 0.9900 . ?
C6 H6B 0.9900 . ?
C6 C2 1.521(3) . ?
C8 H8A 0.9900 . ?
C8 H8B 0.9900 . ?
C8 C15 1.516(3) . ?
C10 H10C 0.9900 . ?
C10 H10D 0.9900 . ?
C10 C16 1.516(3) . ?
C12 H12A 0.9900 . ?
C12 H12B 0.9900 . ?
C14 C13 1.526(3) . ?
C2 H2A 0.9900 . ?
C2 H2B 0.9900 . ?
C9 H9A 0.9900 . ?
C9 H9B 0.9900 . ?
C9 C3 1.511(3) . ?
C5 C7 1.524(3) . ?
C11 H11C 0.9900 . ?
C11 H11D 0.9900 . ?
C3 H3A 0.9900 . ?
C3 H3B 0.9900 . ?
C13 H13A 0.9900 . ?
C13 H13B 0.9900 . ?
C7 H7A 0.9900 . ?
C7 H7B 0.9900 . ?
C15 H15A 0.9900 . ?
C15 H15B 0.9900 . ?

loop_
_geom_torsion_atom_site_label_1
_geom_torsion_atom_site_label_2
_geom_torsion_atom_site_label_3
_geom_torsion_atom_site_label_4
_geom_torsion
_geom_torsion_site_symmetry_1
_geom_torsion_site_symmetry_2
_geom_torsion_site_symmetry_3
_geom_torsion_site_symmetry_4
_geom_torsion_publ_flag
Eu1 O8 C1 O4 178.35(15) . . . . ?
Eu1 O8 C1 C12 -0.6(3) . . . . ?
Eu1 O12 C16 Na1 166.13(14) . . . 2_665 ?
Eu1 O12 C16 O1 166.50(15) . . . . ?
Eu1 O12 C16 C10 -10.5(3) . . . . ?
Eu1 O13 C14 O6 -173.09(15) . . . . ?
Eu1 O13 C14 C13 7.8(2) . . . . ?
Eu1 O7 C5 Na1 162.57(14) . . . 1_565 ?
Eu1 O7 C5 O2 158.92(16) . . . . ?
Eu1 O7 C5 C7 -18.7(3) . . . . ?
Eu1 N1 C8 C15 -42.83(19) . . . . ?
Eu1 N1 C12 C1 38.90(19) . . . . ?
Eu1 N1 C2 C6 -37.7(2) . . . . ?
Eu1 N4 C4 C11 -46.74(19) . . . . ?
Eu1 N4 C10 C16 31.75(19) . . . . ?
Eu1 N4 C15 C8 -43.88(19) . . . . ?
Eu1 N2 C11 C4 -38.5(2) . . . . ?
Eu1 N2 C3 C9 -42.05(19) . . . . ?
Eu1 N2 C7 C5 31.2(2) . . . . ?
Eu1 N3 C6 C2 -46.73(18) . . . . ?
Eu1 N3 C9 C3 -44.1(2) . . . . ?
Eu1 N3 C13 C14 38.14(18) . . . . ?
Eu1 C14 C13 N3 -29.06(14) . . . . ?
Eu1 C5 C7 N2 -24.65(16) . . . . ?
Na1 O1 C16 O12 -0.4(2) 2_665 . . . ?
Na1 O1 C16 C10 176.61(16) 2_665 . . . ?
Na1 O4 C1 O8 17.0(3) . . . . ?
Na1 O4 C1 C12 -164.12(14) . . . . ?
Na1 O12 C16 O1 0.4(2) 2_665 . . . ?
Na1 O12 C16 C10 -176.61(17) 2_665 . . . ?
Na1 O7 C5 Eu1 -162.57(13) 1_565 . . . ?
Na1 O7 C5 O2 -3.7(2) 1_565 . . . ?
Na1 O7 C5 C7 178.78(17) 1_565 . . . ?
Na1 O2 C5 Eu1 36.8(4) 1_565 . . . ?
Na1 O2 C5 O7 3.8(2) 1_565 . . . ?
Na1 O2 C5 C7 -178.66(16) 1_565 . . . ?
O4 C1 C12 N1 151.55(19) . . . . ?
O6 C14 C13 N3 147.14(18) . . . . ?
O8 C1 C12 N1 -29.5(3) . . . . ?
O13 C14 C13 N3 -33.7(2) . . . . ?
O7 C5 C7 N2 -13.3(3) . . . . ?
O2 C5 C7 N2 169.03(18) . . . . ?
N1 C8 C15 N4 60.9(2) . . . . ?
N4 C4 C11 N2 59.1(2) . . . . ?
N4 C10 C16 O1 165.01(18) . . . . ?
N4 C10 C16 O12 -17.9(3) . . . . ?
N3 C6 C2 N1 58.5(2) . . . . ?
N3 C9 C3 N2 59.8(2) . . . . ?
C4 N4 C10 C16 152.06(17) . . . . ?
C4 N4 C15 C8 -165.80(17) . . . . ?
C6 N3 C9 C3 -166.95(17) . . . . ?
C6 N3 C13 C14 158.30(16) . . . . ?
C8 N1 C12 C1 158.20(17) . . . . ?
C8 N1 C2 C6 -160.20(17) . . . . ?
C10 N4 C4 C11 -165.04(17) . . . . ?
C10 N4 C15 C8 74.8(2) . . . . ?
C12 N1 C8 C15 -159.30(17) . . . . ?
C12 N1 C2 C6 79.3(2) . . . . ?
C2 N1 C8 C15 80.4(2) . . . . ?
C2 N1 C12 C1 -81.7(2) . . . . ?
C9 N3 C6 C2 76.2(2) . . . . ?
C9 N3 C13 C14 -82.2(2) . . . . ?
C11 N2 C3 C9 81.0(2) . . . . ?
C11 N2 C7 C5 -89.6(2) . . . . ?
C3 N2 C11 C4 -161.29(17) . . . . ?
C3 N2 C7 C5 150.93(17) . . . . ?
C13 N3 C6 C2 -164.11(17) . . . . ?
C13 N3 C9 C3 73.3(2) . . . . ?
C7 N2 C11 C4 78.8(2) . . . . ?
C7 N2 C3 C9 -158.34(17) . . . . ?
C15 N4 C4 C11 74.5(2) . . . . ?
C15 N4 C10 C16 -88.2(2) . . . . ?
